data_7236617
loop_
_publ_author_name
'Guo, Yao'
'Hou, Jin-Le'
'Luo, Wen'
'Li, Zhao-Qi'
'Zou, Dan-Hong'
'Zhu, Qin-Yu'
'Dai, Jie'

_publ_section_title
;
 Effects of co-coordinated auxiliary ligands on the photoelectrochemical
 behaviour of titanium-alkoxide-dyes
;
_journal_issue 34
_journal_name_full 'Journal of Materials Chemistry A'
_journal_page_first 18270
_journal_paper_doi 10.1039/C7TA05639G
_journal_volume 5
_journal_year 2017
_chemical_formula_sum 'C36 H45 F O11 Ti2'
_chemical_formula_weight 768.52
_space_group_crystal_system monoclinic
_space_group_IT_number 14
_space_group_name_Hall '-P 2ybc'
_space_group_name_H-M_alt 'P 1 21/c 1'
_atom_sites_solution_hydrogens geom
_audit_creation_method SHELXL-2016/6
_audit_update_record
;
2017-05-23 deposited with the CCDC.
2017-08-01 downloaded from the CCDC.
;
_cell_angle_alpha 90
_cell_angle_beta 96.606(4)
_cell_angle_gamma 90
_cell_formula_units_Z 4
_cell_length_a 9.6424(13)
_cell_length_b 21.475(3)
_cell_length_c 18.640(2)
_cell_measurement_reflns_used 9919
_cell_measurement_temperature 293(2)
_cell_measurement_theta_max 26.88
_cell_measurement_theta_min 2.19
_cell_volume 3834.2(9)
_computing_structure_refinement 'SHELXL-2016/6 (Sheldrick, 2016)'
_diffrn_ambient_temperature 293(2)
_diffrn_measured_fraction_theta_full 0.999
_diffrn_measured_fraction_theta_max 0.999
_diffrn_measurement_device_type 'Bruker APEX-II CCD'
_diffrn_radiation_type MoK\a
_diffrn_radiation_wavelength 0.71073
_diffrn_reflns_av_R_equivalents 0.1266
_diffrn_reflns_av_unetI/netI 0.1459
_diffrn_reflns_Laue_measured_fraction_full 0.999
_diffrn_reflns_Laue_measured_fraction_max 0.999
_diffrn_reflns_limit_h_max 11
_diffrn_reflns_limit_h_min -11
_diffrn_reflns_limit_k_max 25
_diffrn_reflns_limit_k_min -25
_diffrn_reflns_limit_l_max 22
_diffrn_reflns_limit_l_min -22
_diffrn_reflns_number 20324
_diffrn_reflns_point_group_measured_fraction_full 0.999
_diffrn_reflns_point_group_measured_fraction_max 0.999
_diffrn_reflns_theta_full 24.999
_diffrn_reflns_theta_max 24.999
_diffrn_reflns_theta_min 2.193
_exptl_absorpt_coefficient_mu 0.477
_exptl_absorpt_correction_T_max 1.000
_exptl_absorpt_correction_T_min 0.574
_exptl_absorpt_correction_type multi-scan
_exptl_crystal_colour Purple
_exptl_crystal_density_diffrn 1.331
_exptl_crystal_description Prism
_exptl_crystal_F_000 1608
_exptl_crystal_size_max 0.500
_exptl_crystal_size_mid 0.400
_exptl_crystal_size_min 0.300
_refine_diff_density_max 0.888
_refine_diff_density_min -0.349
_refine_diff_density_rms 0.080
_refine_ls_extinction_method none
_refine_ls_goodness_of_fit_ref 1.084
_refine_ls_hydrogen_treatment constr
_refine_ls_matrix_type full
_refine_ls_number_parameters 468
_refine_ls_number_reflns 6748
_refine_ls_number_restraints 6
_refine_ls_restrained_S_all 1.085
_refine_ls_R_factor_all 0.1764
_refine_ls_R_factor_gt 0.0902
_refine_ls_shift/su_max 0.001
_refine_ls_shift/su_mean 0.000
_refine_ls_structure_factor_coef Fsqd
_refine_ls_weighting_details 'w=1/[\s^2^(Fo^2^)+(0.0010P)^2^+12.0000P] where P=(Fo^2^+2Fc^2^)/3'
_refine_ls_weighting_scheme calc
_refine_ls_wR_factor_gt 0.1451
_refine_ls_wR_factor_ref 0.1731
_reflns_Friedel_coverage 0.000
_reflns_number_gt 3688
_reflns_number_total 6748
_reflns_threshold_expression 'I > 2\s(I)'
_cod_data_source_file c7ta05639g2.cif
_cod_data_source_block 2
_cod_depositor_comments
;
The following automatic conversions were performed:

data item '_exptl_absorpt_correction_type' value 'multi scan' was
changed to 'multi-scan' in accordance with the
/home/saulius/struct/COD-crude-data/automatic-downloads/DataCite-retrospective/RSC/depositions/lib/dictionaries/cif_core.dic
dictionary named 'cif_core.dic' version 2.4.2 last updated on
2011-04-26.

Automatic conversion script
Id: cif_fix_values 6909 2019-04-08 15:41:33Z antanas 
;
_cod_original_sg_symbol_H-M 'P 21/c'
_cod_database_code 7236617
_shelx_shelxl_version_number 2016/6
_shelx_space_group_comment
;
The symmetry employed for this shelxl refinement is uniquely defined
by the following loop, which should always be used as a source of
symmetry information in preference to the above space-group names.
They are only intended as comments.
;
_shelx_estimated_absorpt_t_min 0.796
_shelx_estimated_absorpt_t_max 0.870

loop_
_space_group_symop_operation_xyz
'x, y, z'
'-x, y+1/2, -z+1/2'
'-x, -y, -z'
'x, -y-1/2, z-1/2'

loop_
_atom_site_label
_atom_site_type_symbol
_atom_site_fract_x
_atom_site_fract_y
_atom_site_fract_z
_atom_site_U_iso_or_equiv
_atom_site_adp_type
_atom_site_occupancy
_atom_site_site_symmetry_order
_atom_site_calc_flag
_atom_site_refinement_flags_posn
_atom_site_refinement_flags_adp
_atom_site_refinement_flags_occupancy
Ti1 Ti 0.47981(12) 0.37967(5) 0.15578(6) 0.0384(3) Uani 1 1 d . . .
Ti2 Ti 0.41181(11) 0.43665(5) 0.30888(6) 0.0323(3) Uani 1 1 d . . .
F1 F 0.0949(4) 0.72070(17) 0.0292(2) 0.0596(12) Uani 1 1 d . . .
O1 O 0.5444(4) 0.50701(18) 0.3556(2) 0.0316(10) Uani 1 1 d . . .
O2 O 0.9621(5) 0.6487(2) 0.2752(3) 0.0621(15) Uani 1 1 d . . .
O3 O 0.5688(4) 0.43130(18) 0.2442(2) 0.0311(10) Uani 1 1 d . . .
O4 O 0.6478(4) 0.4169(2) 0.1210(2) 0.0420(12) Uani 1 1 d . . .
O5 O 0.3456(4) 0.50894(18) 0.2375(2) 0.0336(10) Uani 1 1 d . . .
O6 O 0.3878(4) 0.47027(19) 0.1303(2) 0.0396(11) Uani 1 1 d . . .
O7 O 0.3412(4) 0.37932(19) 0.2297(2) 0.0400(11) Uani 1 1 d . . .
O8 O 0.5527(5) 0.3063(2) 0.1830(3) 0.0535(13) Uani 1 1 d . . .
O9 O 0.3891(5) 0.3566(2) 0.0715(2) 0.0506(13) Uani 1 1 d . . .
O10 O 0.4949(4) 0.38050(19) 0.3700(2) 0.0408(11) Uani 1 1 d . . .
O11 O 0.2663(4) 0.45511(18) 0.3554(2) 0.0367(11) Uani 1 1 d . . .
C1 C 0.7090(6) 0.5230(3) 0.2717(3) 0.0270(14) Uani 1 1 d . . .
C2 C 0.6613(6) 0.4733(3) 0.2278(3) 0.0306(15) Uani 1 1 d . . .
C3 C 0.7105(6) 0.4624(3) 0.1598(3) 0.0345(16) Uani 1 1 d . . .
C4 C 0.8180(7) 0.4992(3) 0.1399(3) 0.0419(17) Uani 1 1 d . . .
H4 H 0.855743 0.491484 0.097012 0.050 Uiso 1 1 calc R U .
C5 C 0.8684(7) 0.5476(3) 0.1849(4) 0.0417(17) Uani 1 1 d . . .
H5 H 0.939996 0.572250 0.170944 0.050 Uiso 1 1 calc R U .
C6 C 0.8172(6) 0.5609(3) 0.2493(3) 0.0332(15) Uani 1 1 d . . .
C7 C 0.7115(6) 0.5840(3) 0.3861(3) 0.0252(14) Uani 1 1 d . . .
C8 C 0.6667(6) 0.5933(3) 0.4531(3) 0.0337(15) Uani 1 1 d . . .
H8 H 0.595358 0.568534 0.467139 0.040 Uiso 1 1 calc R U .
C9 C 0.7254(7) 0.6382(3) 0.4995(4) 0.0436(18) Uani 1 1 d . . .
H9 H 0.694540 0.643766 0.544486 0.052 Uiso 1 1 calc R U .
C10 C 0.8312(7) 0.6751(3) 0.4782(4) 0.0479(18) Uani 1 1 d . . .
H10 H 0.871989 0.705318 0.509536 0.057 Uiso 1 1 calc R U .
C11 C 0.8773(7) 0.6677(3) 0.4111(4) 0.0453(18) Uani 1 1 d . . .
H11 H 0.946842 0.693491 0.397146 0.054 Uiso 1 1 calc R U .
C12 C 0.8198(6) 0.6219(3) 0.3648(3) 0.0343(15) Uani 1 1 d . . .
C13 C 0.6494(6) 0.5356(3) 0.3375(3) 0.0266(14) Uani 1 1 d . . .
C14 C 0.8733(6) 0.6132(3) 0.2938(4) 0.0386(16) Uani 1 1 d . . .
C15 C 0.2775(6) 0.5678(3) 0.1325(3) 0.0311(14) Uani 1 1 d . . .
C16 C 0.2149(6) 0.6123(3) 0.1708(4) 0.0376(16) Uani 1 1 d . . .
H16 H 0.215035 0.607783 0.220435 0.045 Uiso 1 1 calc R U .
C17 C 0.1513(7) 0.6640(3) 0.1361(4) 0.0422(17) Uani 1 1 d . . .
H17 H 0.106549 0.693728 0.161542 0.051 Uiso 1 1 calc R U .
C18 C 0.1569(7) 0.6697(3) 0.0639(4) 0.0396(17) Uani 1 1 d . . .
C19 C 0.2178(8) 0.6279(3) 0.0233(4) 0.055(2) Uani 1 1 d . . .
H19 H 0.218499 0.633480 -0.026134 0.066 Uiso 1 1 calc R U .
C20 C 0.2795(7) 0.5759(3) 0.0588(4) 0.0473(18) Uani 1 1 d . . .
H20 H 0.322587 0.546173 0.032569 0.057 Uiso 1 1 calc R U .
C21 C 0.3430(6) 0.5114(3) 0.1693(4) 0.0325(15) Uani 1 1 d . . .
C22 C 0.2208(8) 0.3374(4) 0.2217(5) 0.063(2) Uani 1 1 d . . .
H22 H 0.229130 0.310537 0.179873 0.076 Uiso 1 1 calc R U .
C23 C 0.2189(11) 0.2969(4) 0.2860(5) 0.110(4) Uani 1 1 d . . .
H23A H 0.308711 0.277731 0.297340 0.164 Uiso 1 1 calc R U .
H23B H 0.149124 0.265153 0.276078 0.164 Uiso 1 1 calc R U .
H23C H 0.197510 0.321472 0.326339 0.164 Uiso 1 1 calc R U .
C24 C 0.0897(8) 0.3764(5) 0.2052(6) 0.106(4) Uani 1 1 d . . .
H24A H 0.076109 0.401407 0.246517 0.159 Uiso 1 1 calc R U .
H24B H 0.010681 0.349526 0.193938 0.159 Uiso 1 1 calc R U .
H24C H 0.099398 0.403046 0.164677 0.159 Uiso 1 1 calc R U .
C25 C 0.5900(11) 0.2472(4) 0.1561(6) 0.092(3) Uani 1 1 d . . .
H25 H 0.546662 0.244593 0.106002 0.110 Uiso 1 1 calc R U .
C26 C 0.5287(10) 0.1981(4) 0.1959(7) 0.118(4) Uani 1 1 d . . .
H26A H 0.568828 0.199034 0.245481 0.177 Uiso 1 1 calc R U .
H26B H 0.547077 0.158457 0.175173 0.177 Uiso 1 1 calc R U .
H26C H 0.429667 0.204381 0.193362 0.177 Uiso 1 1 calc R U .
C27 C 0.7428(10) 0.2436(5) 0.1541(7) 0.122(4) Uani 1 1 d . . .
H27A H 0.770117 0.272781 0.119393 0.184 Uiso 1 1 calc R U .
H27B H 0.767471 0.202216 0.140731 0.184 Uiso 1 1 calc R U .
H27C H 0.789821 0.253333 0.200994 0.184 Uiso 1 1 calc R U .
C28 C 0.3236(9) 0.3795(4) 0.0038(4) 0.068(2) Uani 1 1 d . . .
H28 H 0.359590 0.421318 -0.004180 0.081 Uiso 1 1 calc R U .
C29 C 0.3557(13) 0.3393(5) -0.0547(5) 0.137(5) Uani 1 1 d . . .
H29A H 0.454718 0.332562 -0.051095 0.205 Uiso 1 1 calc R U .
H29B H 0.324812 0.358733 -0.100155 0.205 Uiso 1 1 calc R U .
H29C H 0.308947 0.300134 -0.051613 0.205 Uiso 1 1 calc R U .
C30 C 0.1698(9) 0.3838(6) 0.0074(5) 0.117(4) Uani 1 1 d . . .
H30A H 0.132753 0.342851 0.013335 0.176 Uiso 1 1 calc R U .
H30B H 0.125483 0.401864 -0.036462 0.176 Uiso 1 1 calc R U .
H30C H 0.152452 0.409368 0.047644 0.176 Uiso 1 1 calc R U .
C31 C 0.6047(9) 0.3357(4) 0.3826(5) 0.080(3) Uani 1 1 d . . .
C32 C 0.6027(19) 0.3118(10) 0.4626(9) 0.097(6) Uani 0.6 1 d . U P
C32' C 0.560(2) 0.2814(9) 0.4095(17) 0.081(8) Uani 0.4 1 d . . P
C33 C 0.7404(10) 0.3622(5) 0.3841(8) 0.140(5) Uani 1 1 d . . .
C34 C 0.1589(7) 0.5001(3) 0.3619(4) 0.0479(19) Uani 1 1 d . . .
H34 H 0.124442 0.515303 0.313508 0.057 Uiso 1 1 calc R U .
C35 C 0.2204(9) 0.5535(4) 0.4058(5) 0.086(3) Uani 1 1 d . . .
H35A H 0.249935 0.539622 0.454072 0.129 Uiso 1 1 calc R U .
H35B H 0.151525 0.585631 0.406909 0.129 Uiso 1 1 calc R U .
H35C H 0.299205 0.569503 0.384568 0.129 Uiso 1 1 calc R U .
C36 C 0.0408(7) 0.4693(4) 0.3939(5) 0.071(3) Uani 1 1 d . . .
H36A H 0.001418 0.437221 0.361930 0.106 Uiso 1 1 calc R U .
H36B H -0.029610 0.499647 0.400659 0.106 Uiso 1 1 calc R U .
H36C H 0.074967 0.451245 0.439681 0.106 Uiso 1 1 calc R U .

loop_
_atom_site_aniso_label
_atom_site_aniso_U_11
_atom_site_aniso_U_22
_atom_site_aniso_U_33
_atom_site_aniso_U_23
_atom_site_aniso_U_13
_atom_site_aniso_U_12
Ti1 0.0389(7) 0.0352(7) 0.0389(7) -0.0076(6) -0.0052(6) 0.0041(6)
Ti2 0.0261(6) 0.0351(6) 0.0352(7) 0.0028(6) 0.0021(5) -0.0036(5)
F1 0.064(3) 0.045(2) 0.066(3) 0.014(2) -0.004(2) 0.013(2)
O1 0.028(2) 0.038(2) 0.029(2) 0.002(2) 0.006(2) -0.004(2)
O2 0.059(3) 0.068(3) 0.065(4) -0.010(3) 0.029(3) -0.035(3)
O3 0.032(2) 0.032(2) 0.029(2) -0.003(2) 0.0019(19) 0.002(2)
O4 0.041(3) 0.049(3) 0.036(3) -0.016(2) 0.004(2) 0.007(2)
O5 0.035(3) 0.034(2) 0.032(3) 0.004(2) 0.004(2) 0.004(2)
O6 0.042(3) 0.038(3) 0.037(3) -0.006(2) -0.005(2) 0.008(2)
O7 0.033(2) 0.036(2) 0.049(3) -0.004(2) -0.003(2) -0.007(2)
O8 0.056(3) 0.042(3) 0.059(3) -0.011(3) -0.011(3) 0.008(2)
O9 0.061(3) 0.046(3) 0.041(3) -0.012(2) -0.011(2) 0.003(2)
O10 0.032(2) 0.039(3) 0.051(3) 0.005(2) 0.004(2) 0.001(2)
O11 0.029(2) 0.040(3) 0.042(3) 0.005(2) 0.005(2) -0.003(2)
C1 0.022(3) 0.028(3) 0.031(4) 0.003(3) 0.002(3) 0.001(3)
C2 0.027(3) 0.031(4) 0.034(4) 0.013(3) 0.006(3) 0.001(3)
C3 0.029(4) 0.046(4) 0.027(4) 0.001(3) -0.006(3) 0.011(3)
C4 0.039(4) 0.059(5) 0.030(4) 0.001(4) 0.015(3) 0.002(4)
C5 0.035(4) 0.047(4) 0.044(4) 0.009(4) 0.009(3) -0.004(3)
C6 0.024(3) 0.047(4) 0.029(4) 0.006(3) 0.004(3) -0.001(3)
C7 0.020(3) 0.030(3) 0.026(3) 0.000(3) 0.001(3) 0.004(3)
C8 0.031(4) 0.033(4) 0.037(4) 0.000(3) 0.006(3) 0.000(3)
C9 0.047(4) 0.047(4) 0.039(4) -0.007(4) 0.013(4) -0.003(4)
C10 0.050(5) 0.043(4) 0.050(5) -0.015(4) 0.003(4) -0.004(4)
C11 0.040(4) 0.044(4) 0.053(5) -0.005(4) 0.013(4) -0.013(3)
C12 0.029(3) 0.033(4) 0.041(4) 0.001(3) 0.004(3) 0.000(3)
C13 0.021(3) 0.033(3) 0.026(3) 0.005(3) 0.002(3) 0.001(3)
C14 0.030(4) 0.039(4) 0.048(4) 0.001(3) 0.010(3) -0.003(3)
C15 0.027(3) 0.033(4) 0.033(4) -0.006(3) 0.003(3) -0.003(3)
C16 0.036(4) 0.043(4) 0.035(4) 0.003(3) 0.008(3) -0.004(3)
C17 0.041(4) 0.032(4) 0.054(5) -0.001(4) 0.007(4) 0.003(3)
C18 0.034(4) 0.037(4) 0.046(5) 0.009(4) -0.002(3) 0.001(3)
C19 0.074(5) 0.048(5) 0.042(4) 0.002(4) 0.005(4) 0.013(4)
C20 0.061(5) 0.045(4) 0.035(4) -0.004(3) 0.006(4) 0.011(4)
C21 0.029(4) 0.032(4) 0.036(4) 0.001(3) 0.004(3) -0.003(3)
C22 0.052(5) 0.069(6) 0.066(6) -0.008(5) -0.005(4) -0.021(4)
C23 0.130(9) 0.088(7) 0.109(9) 0.010(7) 0.007(7) -0.070(7)
C24 0.043(5) 0.149(10) 0.122(9) -0.020(8) -0.012(6) -0.031(6)
C25 0.096(8) 0.057(6) 0.120(9) -0.016(6) 0.002(7) 0.021(6)
C26 0.080(7) 0.043(5) 0.223(14) -0.025(7) -0.017(8) -0.007(5)
C27 0.083(8) 0.098(8) 0.193(13) 0.010(8) 0.041(8) 0.036(6)
C28 0.077(6) 0.079(6) 0.039(5) -0.014(4) -0.027(4) -0.001(5)
C29 0.172(12) 0.172(12) 0.056(7) -0.022(7) -0.031(7) 0.041(10)
C30 0.063(7) 0.192(12) 0.089(8) 0.042(8) -0.023(6) -0.010(7)
C31 0.049(5) 0.082(7) 0.110(8) 0.035(6) 0.017(5) 0.027(5)
C32 0.084(11) 0.137(14) 0.075(10) 0.050(10) 0.028(9) 0.049(10)
C32' 0.074(16) 0.025(11) 0.14(2) 0.032(14) -0.010(17) 0.017(11)
C33 0.046(6) 0.137(10) 0.232(15) 0.102(10) -0.012(8) 0.003(6)
C34 0.028(4) 0.053(5) 0.063(5) 0.012(4) 0.006(4) 0.011(3)
C35 0.063(6) 0.062(6) 0.135(9) -0.023(6) 0.018(6) 0.013(5)
C36 0.034(4) 0.083(6) 0.101(7) 0.015(5) 0.028(5) 0.009(4)

loop_
_atom_type_symbol
_atom_type_description
_atom_type_scat_dispersion_real
_atom_type_scat_dispersion_imag
_atom_type_scat_source
C C 0.0033 0.0016 'International Tables Vol C Tables 4.2.6.8 and 6.1.1.4'
H H 0.0000 0.0000 'International Tables Vol C Tables 4.2.6.8 and 6.1.1.4'
O O 0.0106 0.0060 'International Tables Vol C Tables 4.2.6.8 and 6.1.1.4'
F F 0.0171 0.0103 'International Tables Vol C Tables 4.2.6.8 and 6.1.1.4'
Ti Ti 0.2776 0.4457 'International Tables Vol C Tables 4.2.6.8 and 6.1.1.4'

loop_
_geom_angle_atom_site_label_1
_geom_angle_atom_site_label_2
_geom_angle_atom_site_label_3
_geom_angle
O8 Ti1 O9 98.3(2)
O8 Ti1 O4 98.0(2)
O9 Ti1 O4 99.3(2)
O8 Ti1 O7 94.2(2)
O9 Ti1 O7 107.7(2)
O4 Ti1 O7 148.44(17)
O8 Ti1 O3 97.59(18)
O9 Ti1 O3 164.02(19)
O4 Ti1 O3 76.54(16)
O7 Ti1 O3 73.05(16)
O8 Ti1 O6 176.0(2)
O9 Ti1 O6 84.79(18)
O4 Ti1 O6 84.00(17)
O7 Ti1 O6 82.37(17)
O3 Ti1 O6 79.46(15)
O8 Ti1 Ti2 101.34(16)
O9 Ti1 Ti2 138.96(16)
O4 Ti1 Ti2 113.08(13)
O7 Ti1 Ti2 35.59(12)
O3 Ti1 Ti2 37.85(11)
O6 Ti1 Ti2 74.64(12)
O11 Ti2 O10 99.28(19)
O11 Ti2 O7 106.23(18)
O10 Ti2 O7 98.40(18)
O11 Ti2 O3 168.61(18)
O10 Ti2 O3 91.68(17)
O7 Ti2 O3 74.92(16)
O11 Ti2 O5 86.83(17)
O10 Ti2 O5 170.93(18)
O7 Ti2 O5 86.20(17)
O3 Ti2 O5 81.93(15)
O11 Ti2 O1 96.56(17)
O10 Ti2 O1 90.83(18)
O7 Ti2 O1 153.55(16)
O3 Ti2 O1 80.11(15)
O5 Ti2 O1 81.77(16)
O11 Ti2 Ti1 139.92(14)
O10 Ti2 Ti1 100.67(14)
O7 Ti2 Ti1 36.51(12)
O3 Ti2 Ti1 38.82(11)
O5 Ti2 Ti1 78.37(11)
O1 Ti2 Ti1 117.46(11)
C13 O1 Ti2 135.0(4)
C2 O3 Ti2 131.3(4)
C2 O3 Ti1 113.9(4)
Ti2 O3 Ti1 103.33(17)
C3 O4 Ti1 117.3(4)
C21 O5 Ti2 129.4(4)
C21 O6 Ti1 131.7(4)
C22 O7 Ti2 131.2(4)
C22 O7 Ti1 120.7(4)
Ti2 O7 Ti1 107.90(19)
C25 O8 Ti1 142.8(6)
C28 O9 Ti1 143.6(4)
C31 O10 Ti2 146.1(5)
C34 O11 Ti2 144.2(4)
C2 C1 C6 118.1(5)
C2 C1 C13 120.5(5)
C6 C1 C13 121.4(5)
O3 C2 C1 124.9(5)
O3 C2 C3 113.2(5)
C1 C2 C3 121.9(5)
O4 C3 C4 125.7(6)
O4 C3 C2 115.6(6)
C4 C3 C2 118.7(6)
C5 C4 C3 119.0(6)
C5 C4 H4 120.5
C3 C4 H4 120.5
C6 C5 C4 123.0(6)
C6 C5 H5 118.5
C4 C5 H5 118.5
C5 C6 C1 119.0(6)
C5 C6 C14 120.4(6)
C1 C6 C14 120.6(5)
C8 C7 C12 119.2(5)
C8 C7 C13 121.0(5)
C12 C7 C13 119.8(5)
C9 C8 C7 121.4(6)
C9 C8 H8 119.3
C7 C8 H8 119.3
C8 C9 C10 119.1(6)
C8 C9 H9 120.5
C10 C9 H9 120.5
C9 C10 C11 121.1(6)
C9 C10 H10 119.5
C11 C10 H10 119.5
C12 C11 C10 119.9(6)
C12 C11 H11 120.0
C10 C11 H11 120.0
C11 C12 C7 119.3(6)
C11 C12 C14 119.3(6)
C7 C12 C14 121.4(6)
O1 C13 C1 123.2(5)
O1 C13 C7 117.7(5)
C1 C13 C7 119.1(5)
O2 C14 C6 122.8(6)
O2 C14 C12 120.0(6)
C6 C14 C12 117.2(5)
C16 C15 C20 119.0(6)
C16 C15 C21 120.8(6)
C20 C15 C21 120.2(6)
C15 C16 C17 120.7(6)
C15 C16 H16 119.7
C17 C16 H16 119.7
C18 C17 C16 117.8(6)
C18 C17 H17 121.1
C16 C17 H17 121.1
C19 C18 C17 124.4(6)
C19 C18 F1 117.4(6)
C17 C18 F1 118.2(6)
C18 C19 C20 117.1(7)
C18 C19 H19 121.5
C20 C19 H19 121.5
C15 C20 C19 121.1(6)
C15 C20 H20 119.5
C19 C20 H20 119.5
O6 C21 O5 125.8(6)
O6 C21 C15 117.4(6)
O5 C21 C15 116.8(6)
O7 C22 C23 111.2(7)
O7 C22 C24 108.3(6)
C23 C22 C24 113.5(8)
O7 C22 H22 107.9
C23 C22 H22 107.9
C24 C22 H22 107.9
C22 C23 H23A 109.5
C22 C23 H23B 109.5
H23A C23 H23B 109.5
C22 C23 H23C 109.5
H23A C23 H23C 109.5
H23B C23 H23C 109.5
C22 C24 H24A 109.5
C22 C24 H24B 109.5
H24A C24 H24B 109.5
C22 C24 H24C 109.5
H24A C24 H24C 109.5
H24B C24 H24C 109.5
O8 C25 C26 109.4(8)
O8 C25 C27 110.4(8)
C26 C25 C27 116.0(9)
O8 C25 H25 106.9
C26 C25 H25 106.9
C27 C25 H25 106.9
C25 C26 H26A 109.5
C25 C26 H26B 109.5
H26A C26 H26B 109.5
C25 C26 H26C 109.5
H26A C26 H26C 109.5
H26B C26 H26C 109.5
C25 C27 H27A 109.5
C25 C27 H27B 109.5
H27A C27 H27B 109.5
C25 C27 H27C 109.5
H27A C27 H27C 109.5
H27B C27 H27C 109.5
O9 C28 C29 110.3(7)
O9 C28 C30 108.7(7)
C29 C28 C30 111.6(8)
O9 C28 H28 108.7
C29 C28 H28 108.7
C30 C28 H28 108.7
C28 C29 H29A 109.5
C28 C29 H29B 109.5
H29A C29 H29B 109.5
C28 C29 H29C 109.5
H29A C29 H29C 109.5
H29B C29 H29C 109.5
C28 C30 H30A 109.5
C28 C30 H30B 109.5
H30A C30 H30B 109.5
C28 C30 H30C 109.5
H30A C30 H30C 109.5
H30B C30 H30C 109.5
C32' C31 C32 48.3(12)
C32' C31 C33 131.9(12)
C32 C31 C33 102.8(11)
C32' C31 O10 112.0(11)
C32 C31 O10 106.5(8)
C33 C31 O10 113.2(8)
C32' C32 C31 56.4(12)
C32 C32' C31 75.3(15)
O11 C34 C35 108.6(6)
O11 C34 C36 109.0(5)
C35 C34 C36 113.1(7)
O11 C34 H34 108.7
C35 C34 H34 108.7
C36 C34 H34 108.7
C34 C35 H35A 109.5
C34 C35 H35B 109.5
H35A C35 H35B 109.5
C34 C35 H35C 109.5
H35A C35 H35C 109.5
H35B C35 H35C 109.5
C34 C36 H36A 109.5
C34 C36 H36B 109.5
H36A C36 H36B 109.5
C34 C36 H36C 109.5
H36A C36 H36C 109.5
H36B C36 H36C 109.5

loop_
_geom_bond_atom_site_label_1
_geom_bond_atom_site_label_2
_geom_bond_distance
Ti1 O8 1.775(4)
Ti1 O9 1.778(4)
Ti1 O4 1.982(4)
Ti1 O7 2.026(4)
Ti1 O3 2.088(4)
Ti1 O6 2.168(4)
Ti1 Ti2 3.2406(16)
Ti2 O11 1.778(4)
Ti2 O10 1.784(4)
Ti2 O7 1.982(4)
Ti2 O3 2.044(4)
Ti2 O5 2.096(4)
Ti2 O1 2.102(4)
F1 C18 1.374(7)
O1 C13 1.263(6)
O2 C14 1.226(7)
O3 C2 1.329(6)
O4 C3 1.321(7)
O5 C21 1.270(7)
O6 C21 1.252(7)
O7 C22 1.463(8)
O8 C25 1.426(9)
O9 C28 1.432(8)
O10 C31 1.430(8)
O11 C34 1.431(7)
C1 C2 1.390(8)
C1 C6 1.422(8)
C1 C13 1.439(8)
C2 C3 1.425(8)
C3 C4 1.386(8)
C4 C5 1.389(9)
C4 H4 0.9300
C5 C6 1.380(8)
C5 H5 0.9300
C6 C14 1.463(9)
C7 C8 1.382(8)
C7 C12 1.417(8)
C7 C13 1.461(8)
C8 C9 1.372(8)
C8 H8 0.9300
C9 C10 1.385(9)
C9 H9 0.9300
C10 C11 1.384(9)
C10 H10 0.9300
C11 C12 1.381(8)
C11 H11 0.9300
C12 C14 1.486(8)
C15 C16 1.374(8)
C15 C20 1.387(8)
C15 C21 1.496(8)
C16 C17 1.392(8)
C16 H16 0.9300
C17 C18 1.359(9)
C17 H17 0.9300
C18 C19 1.351(9)
C19 C20 1.395(9)
C19 H19 0.9300
C20 H20 0.9300
C22 C23 1.485(11)
C22 C24 1.518(11)
C22 H22 0.9800
C23 H23A 0.9600
C23 H23B 0.9600
C23 H23C 0.9600
C24 H24A 0.9600
C24 H24B 0.9600
C24 H24C 0.9600
C25 C26 1.454(12)
C25 C27 1.480(12)
C25 H25 0.9800
C26 H26A 0.9600
C26 H26B 0.9600
C26 H26C 0.9600
C27 H27A 0.9600
C27 H27B 0.9600
C27 H27C 0.9600
C28 C29 1.452(11)
C28 C30 1.495(11)
C28 H28 0.9800
C29 H29A 0.9600
C29 H29B 0.9600
C29 H29C 0.9600
C30 H30A 0.9600
C30 H30B 0.9600
C30 H30C 0.9600
C31 C32' 1.36(2)
C31 C32 1.579(17)
C31 C33 1.424(12)
C32 C32' 1.22(3)
C34 C35 1.491(10)
C34 C36 1.500(9)
C34 H34 0.9800
C35 H35A 0.9600
C35 H35B 0.9600
C35 H35C 0.9600
C36 H36A 0.9600
C36 H36B 0.9600
C36 H36C 0.9600

loop_
_geom_torsion_atom_site_label_1
_geom_torsion_atom_site_label_2
_geom_torsion_atom_site_label_3
_geom_torsion_atom_site_label_4
_geom_torsion
O9 Ti1 O8 C25 21.9(9)
O4 Ti1 O8 C25 -78.7(9)
O7 Ti1 O8 C25 130.4(9)
O3 Ti1 O8 C25 -156.1(9)
Ti2 Ti1 O8 C25 165.7(9)
O8 Ti1 O9 C28 -162.9(8)
O4 Ti1 O9 C28 -63.3(8)
O7 Ti1 O9 C28 100.0(8)
O3 Ti1 O9 C28 9.9(13)
O6 Ti1 O9 C28 19.7(8)
Ti2 Ti1 O9 C28 79.0(9)
O11 Ti2 O10 C31 173.2(9)
O7 Ti2 O10 C31 65.1(9)
O3 Ti2 O10 C31 -9.9(9)
O1 Ti2 O10 C31 -90.0(9)
Ti1 Ti2 O10 C31 28.1(9)
O10 Ti2 O11 C34 161.7(7)
O7 Ti2 O11 C34 -96.7(7)
O3 Ti2 O11 C34 -2.5(14)
O5 Ti2 O11 C34 -11.6(7)
O1 Ti2 O11 C34 69.7(7)
Ti1 Ti2 O11 C34 -79.3(7)
Ti2 O3 C2 C1 27.0(8)
Ti1 O3 C2 C1 163.4(5)
Ti2 O3 C2 C3 -153.8(4)
Ti1 O3 C2 C3 -17.4(6)
C6 C1 C2 O3 174.6(5)
C13 C1 C2 O3 -5.8(9)
C6 C1 C2 C3 -4.5(9)
C13 C1 C2 C3 175.1(5)
Ti1 O4 C3 C4 -171.6(5)
Ti1 O4 C3 C2 8.7(7)
O3 C2 C3 O4 6.4(7)
C1 C2 C3 O4 -174.4(5)
O3 C2 C3 C4 -173.3(5)
C1 C2 C3 C4 5.9(9)
O4 C3 C4 C5 176.6(6)
C2 C3 C4 C5 -3.8(9)
C3 C4 C5 C6 0.5(10)
C4 C5 C6 C1 0.9(10)
C4 C5 C6 C14 -179.0(6)
C2 C1 C6 C5 1.1(9)
C13 C1 C6 C5 -178.5(6)
C2 C1 C6 C14 -179.0(6)
C13 C1 C6 C14 1.4(9)
C12 C7 C8 C9 -0.3(9)
C13 C7 C8 C9 179.4(6)
C7 C8 C9 C10 0.3(10)
C8 C9 C10 C11 0.6(10)
C9 C10 C11 C12 -1.6(11)
C10 C11 C12 C7 1.6(10)
C10 C11 C12 C14 -178.2(6)
C8 C7 C12 C11 -0.7(9)
C13 C7 C12 C11 179.7(6)
C8 C7 C12 C14 179.1(6)
C13 C7 C12 C14 -0.6(8)
Ti2 O1 C13 C1 -1.1(8)
Ti2 O1 C13 C7 178.6(4)
C2 C1 C13 O1 -6.8(9)
C6 C1 C13 O1 172.8(5)
C2 C1 C13 C7 173.6(5)
C6 C1 C13 C7 -6.8(8)
C8 C7 C13 O1 7.0(8)
C12 C7 C13 O1 -173.3(5)
C8 C7 C13 C1 -173.3(5)
C12 C7 C13 C1 6.3(8)
C5 C6 C14 O2 3.1(10)
C1 C6 C14 O2 -176.8(6)
C5 C6 C14 C12 -175.9(6)
C1 C6 C14 C12 4.3(9)
C11 C12 C14 O2 -3.9(9)
C7 C12 C14 O2 176.3(6)
C11 C12 C14 C6 175.1(6)
C7 C12 C14 C6 -4.7(9)
C20 C15 C16 C17 1.5(9)
C21 C15 C16 C17 -178.6(6)
C15 C16 C17 C18 -1.8(9)
C16 C17 C18 C19 1.3(11)
C16 C17 C18 F1 -179.8(5)
C17 C18 C19 C20 -0.5(11)
F1 C18 C19 C20 -179.5(6)
C16 C15 C20 C19 -0.7(10)
C21 C15 C20 C19 179.4(6)
C18 C19 C20 C15 0.2(11)
Ti1 O6 C21 O5 2.0(9)
Ti1 O6 C21 C15 -176.4(4)
Ti2 O5 C21 O6 -3.8(9)
Ti2 O5 C21 C15 174.7(4)
C16 C15 C21 O6 174.2(5)
C20 C15 C21 O6 -5.9(9)
C16 C15 C21 O5 -4.4(8)
C20 C15 C21 O5 175.5(6)
Ti2 O7 C22 C23 -51.0(9)
Ti1 O7 C22 C23 123.1(7)
Ti2 O7 C22 C24 74.4(8)
Ti1 O7 C22 C24 -111.5(6)
Ti1 O8 C25 C26 -128.4(8)
Ti1 O8 C25 C27 102.8(10)
Ti1 O9 C28 C29 139.6(8)
Ti1 O9 C28 C30 -97.7(10)
Ti2 O10 C31 C32' -134.7(15)
Ti2 O10 C31 C32 174.2(10)
Ti2 O10 C31 C33 62.0(14)
C33 C31 C32 C32' -135.6(17)
O10 C31 C32 C32' 105.1(16)
C33 C31 C32' C32 66(2)
O10 C31 C32' C32 -92.9(15)
Ti2 O11 C34 C35 -79.0(9)
Ti2 O11 C34 C36 157.3(6)
